data_7210927
loop_
_publ_author_name
'Akhuli, Bidyut'
'Ghosh, Tamal Kanti'
'Ghosh, Pradyut'

_publ_section_title
;
 Effect of coordinating (--CN) vs. non-coordinating (--F) substituents in
 3-pyridyl urea receptors toward second sphere sulfate recognition:
 selective crystallisation of CuSO4 from mixtures of competing
 anions/cations
;
_journal_issue 45
_journal_name_full CrystEngComm
_journal_page_first 9472
_journal_paper_doi 10.1039/c3ce40974k
_journal_volume 15
_journal_year 2013
_chemical_formula_sum 'C48 H48 Cd F4 N12 O12 S'
_chemical_formula_weight 1205.44
_chemical_name_systematic
; 
 ? 
;
_space_group_IT_number 81
_symmetry_cell_setting tetragonal
_symmetry_space_group_name_Hall 'P -4'
_symmetry_space_group_name_H-M 'P -4'
_atom_sites_solution_hydrogens geom
_atom_sites_solution_primary direct
_atom_sites_solution_secondary difmap
_audit_creation_method SHELXL-97
_cell_angle_alpha 90.00
_cell_angle_beta 90.00
_cell_angle_gamma 90.00
_cell_formula_units_Z 2
_cell_length_a 18.1493(17)
_cell_length_b 18.1493(17)
_cell_length_c 7.9703(8)
_cell_measurement_reflns_used 9901
_cell_measurement_temperature 150(2)
_cell_measurement_theta_max 29.69
_cell_measurement_theta_min 2.51
_cell_volume 2625.4(4)
_computing_cell_refinement 'Bruker SAINT'
_computing_data_collection 'Bruker APEX2'
_computing_data_reduction 'Bruker SAINT'
_computing_molecular_graphics 'MERCURY 3.1'
_computing_publication_material 'ORTEP 3v.2'
_computing_structure_refinement 'SHELXL-97 (Sheldrick, 2008)'
_computing_structure_solution 'SHELXS-97 (Sheldrick, 2008)'
_diffrn_ambient_temperature 150(2)
_diffrn_measured_fraction_theta_full 1.000
_diffrn_measured_fraction_theta_max 1.000
_diffrn_measurement_device_type 'Bruker APEX-II CCD'
_diffrn_measurement_method '\f and \w scans'
_diffrn_radiation_monochromator graphite
_diffrn_radiation_source 'fine-focus sealed tube'
_diffrn_radiation_type MoK\a
_diffrn_radiation_wavelength 0.71073
_diffrn_reflns_av_R_equivalents 0.0418
_diffrn_reflns_av_unetI/netI 0.0291
_diffrn_reflns_limit_h_max 21
_diffrn_reflns_limit_h_min -21
_diffrn_reflns_limit_k_max 21
_diffrn_reflns_limit_k_min -21
_diffrn_reflns_limit_l_max 9
_diffrn_reflns_limit_l_min -9
_diffrn_reflns_number 25089
_diffrn_reflns_theta_full 25.00
_diffrn_reflns_theta_max 25.00
_diffrn_reflns_theta_min 1.12
_exptl_absorpt_coefficient_mu 0.543
_exptl_absorpt_correction_T_max 0.9786
_exptl_absorpt_correction_T_min 0.6129
_exptl_absorpt_correction_type multi-scan
_exptl_absorpt_process_details SADABS
_exptl_crystal_colour COLOURLESS
_exptl_crystal_density_diffrn 1.525
_exptl_crystal_density_method 'not measured'
_exptl_crystal_description BLOCK
_exptl_crystal_F_000 1232
_exptl_crystal_size_max 1.00
_exptl_crystal_size_mid 0.05
_exptl_crystal_size_min 0.04
_refine_diff_density_max 0.748
_refine_diff_density_min -0.867
_refine_diff_density_rms 0.071
_refine_ls_extinction_method none
_refine_ls_goodness_of_fit_ref 1.092
_refine_ls_hydrogen_treatment constr
_refine_ls_matrix_type full
_refine_ls_number_parameters 353
_refine_ls_number_reflns 4632
_refine_ls_number_restraints 0
_refine_ls_restrained_S_all 1.092
_refine_ls_R_factor_all 0.0344
_refine_ls_R_factor_gt 0.0336
_refine_ls_shift/su_max 0.000
_refine_ls_shift/su_mean 0.000
_refine_ls_structure_factor_coef Fsqd
_refine_ls_weighting_details 'calc w=1/[\s^2^(Fo^2^)+(0.0459P)^2^+2.6293P] where P=(Fo^2^+2Fc^2^)/3'
_refine_ls_weighting_scheme calc
_refine_ls_wR_factor_gt 0.0888
_refine_ls_wR_factor_ref 0.0895
_reflns_number_gt 4534
_reflns_number_total 4632
_reflns_threshold_expression >2sigma(I)
_cod_data_source_file c3ce40974k.txt
_cod_data_source_block py4fu_cdso4
_cod_depositor_comments
;
The following automatic conversions were performed:

'_symmetry_cell_setting' value 'Tetragonal' changed to 'tetragonal'
according to /home/saulius/struct/CIF-dictionaries/cif_core.dic
dictionary named 'cif_core.dic' version 2.4.2 from
2011-04-26.

'_exptl_absorpt_correction_type' value 'MULTI-SCAN'
changed to 'multi-scan' according to
/home/saulius/struct/CIF-dictionaries/cif_core.dic dictionary named
'cif_core.dic' version 2.4.2 from 2011-04-26.

Automatic conversion script
Id: cif_fix_values 1891 2012-01-12 08:04:46Z andrius 
;
_cod_original_sg_symbol_H-M 'P-4   '
_cod_database_code 7210927

loop_
_symmetry_equiv_pos_as_xyz
'x, y, z'
'-x, -y, z'
'y, -x, -z'
'-y, x, -z'

loop_
_atom_site_label
_atom_site_type_symbol
_atom_site_fract_x
_atom_site_fract_y
_atom_site_fract_z
_atom_site_U_iso_or_equiv
_atom_site_adp_type
_atom_site_occupancy
_atom_site_symmetry_multiplicity
_atom_site_calc_flag
_atom_site_refinement_flags
Cd1 Cd 0.5000 0.0000 0.28360(4) 0.01656(10) Uani 1 2 d S
S2 S 0.0000 0.0000 0.0000 0.0181(4) Uani 1 4 d S
N2 N 0.37311(17) 0.03327(18) 0.2782(6) 0.0229(7) Uani 1 1 d .
N1 N 0.52771(18) 0.12571(18) 0.2688(6) 0.0239(8) Uani 1 1 d .
N5 N 0.21103(17) -0.00093(18) 0.0081(4) 0.0261(7) Uani 1 1 d .
H5 H 0.1644 -0.0012 0.0269 0.031 Uiso 1 1 calc R
N3 N 0.48453(19) 0.29128(17) 0.5202(5) 0.0279(8) Uani 1 1 d .
H3 H 0.4946 0.3373 0.5094 0.033 Uiso 1 1 calc R
N4 N 0.4245(2) 0.32906(17) 0.7552(5) 0.0269(10) Uani 1 1 d .
H4 H 0.4313 0.3724 0.7147 0.032 Uiso 1 1 calc R
N6 N 0.17988(18) -0.05448(18) -0.2410(4) 0.0231(9) Uani 1 1 d .
H6 H 0.1363 -0.0550 -0.1988 0.028 Uiso 1 1 calc R
O6 O 0.29922(14) -0.02520(16) -0.1884(4) 0.0333(7) Uani 1 1 d .
O5 O 0.4334(2) 0.20726(16) 0.6947(5) 0.0547(10) Uani 1 1 d .
F2 F 0.1973(2) -0.17217(17) -0.8775(4) 0.0557(8) Uani 1 1 d .
C5 C 0.5097(2) 0.1686(2) 0.4008(5) 0.0283(9) Uani 1 1 d .
H5A H 0.4974 0.1460 0.5017 0.034 Uiso 1 1 calc R
C13 C 0.3304(2) 0.0069(2) 0.1542(5) 0.0225(8) Uani 1 1 d .
H13 H 0.3510 -0.0256 0.0771 0.027 Uiso 1 1 calc R
C14 C 0.2572(2) 0.0261(2) 0.1364(5) 0.0221(8) Uani 1 1 d .
C24 C 0.1282(2) -0.0771(2) -0.5134(5) 0.0275(9) Uani 1 1 d .
H24 H 0.0857 -0.0530 -0.4783 0.033 Uiso 1 1 calc R
C18 C 0.2347(2) -0.0268(2) -0.1443(5) 0.0246(8) Uani 1 1 d .
C4 C 0.5088(2) 0.2452(2) 0.3926(5) 0.0248(8) Uani 1 1 d .
C19 C 0.1882(2) -0.0824(2) -0.4051(5) 0.0243(8) Uani 1 1 d .
C2 C 0.5551(2) 0.2323(2) 0.1132(6) 0.0327(11) Uani 1 1 d .
H2 H 0.5725 0.2534 0.0145 0.039 Uiso 1 1 calc R
C22 C 0.1932(3) -0.1430(2) -0.7218(6) 0.0339(10) Uani 1 1 d .
C1 C 0.5504(2) 0.1580(2) 0.1277(5) 0.0273(9) Uani 1 1 d .
H1 H 0.5634 0.1288 0.0367 0.033 Uiso 1 1 calc R
C7 C 0.3911(2) 0.3241(2) 0.9148(5) 0.0258(8) Uani 1 1 d .
C6 C 0.4465(2) 0.2716(2) 0.6610(5) 0.0286(9) Uani 1 1 d .
C12 C 0.4078(2) 0.3776(2) 1.0330(5) 0.0305(9) Uani 1 1 d .
H12 H 0.4409 0.4148 1.0057 0.037 Uiso 1 1 calc R
C20 C 0.2512(2) -0.1193(2) -0.4583(6) 0.0351(10) Uani 1 1 d .
H20 H 0.2911 -0.1243 -0.3862 0.042 Uiso 1 1 calc R
C3 C 0.5341(2) 0.2762(2) 0.2444(5) 0.0282(10) Uani 1 1 d .
H3A H 0.5369 0.3272 0.2341 0.034 Uiso 1 1 calc R
C23 C 0.1312(3) -0.1074(2) -0.6741(5) 0.0339(10) Uani 1 1 d .
H23 H 0.0913 -0.1032 -0.7469 0.041 Uiso 1 1 calc R
C21 C 0.2544(3) -0.1483(3) -0.6184(6) 0.0409(11) Uani 1 1 d .
H21 H 0.2971 -0.1711 -0.6564 0.049 Uiso 1 1 calc R
C10 C 0.3269(3) 0.3222(3) 1.2273(7) 0.0429(12) Uani 1 1 d .
C8 C 0.3395(3) 0.2706(3) 0.9542(6) 0.0396(11) Uani 1 1 d .
H8 H 0.3260 0.2358 0.8743 0.048 Uiso 1 1 calc R
O3 O 0.5000 0.0000 0.5684(4) 0.0302(7) Uani 1 2 d S
O4 O 0.5000 0.0000 -0.0010(4) 0.0301(7) Uani 1 2 d S
O2 O 0.05628(15) 0.03600(15) 0.1037(4) 0.0328(7) Uani 1 1 d .
O1 O 0.5337(2) 0.4419(2) 0.4030(6) 0.0602(11) Uani 1 1 d .
C11 C 0.3762(2) 0.3766(3) 1.1909(5) 0.0348(10) Uani 1 1 d .
H11 H 0.3881 0.4122 1.2702 0.042 Uiso 1 1 calc R
C15 C 0.2267(2) 0.0721(3) 0.2553(5) 0.0346(11) Uani 1 1 d .
H15 H 0.1770 0.0845 0.2499 0.042 Uiso 1 1 calc R
C16 C 0.2698(2) 0.0993(3) 0.3806(6) 0.0427(12) Uani 1 1 d .
H16 H 0.2501 0.1310 0.4605 0.051 Uiso 1 1 calc R
C17 C 0.3431(2) 0.0793(2) 0.3878(5) 0.0314(9) Uani 1 1 d .
H17 H 0.3724 0.0987 0.4725 0.038 Uiso 1 1 calc R
C9 C 0.3083(3) 0.2687(3) 1.1119(8) 0.0513(14) Uani 1 1 d .
H9 H 0.2749 0.2319 1.1400 0.062 Uiso 1 1 calc R
F1 F 0.2968(2) 0.31973(19) 1.3830(4) 0.0658(9) Uani 1 1 d .
O7 O 0.40980(14) 0.06965(14) 0.7914(4) 0.0275(6) Uani 1 1 d .
S1 S 0.5000 0.5000 0.5000 0.0218(4) Uani 1 4 d S

loop_
_atom_site_aniso_label
_atom_site_aniso_U_11
_atom_site_aniso_U_22
_atom_site_aniso_U_33
_atom_site_aniso_U_23
_atom_site_aniso_U_13
_atom_site_aniso_U_12
Cd1 0.0167(2) 0.0167(2) 0.01631(16) 0.000 0.000 0.00119(17)
S2 0.0165(5) 0.0165(5) 0.0213(9) 0.000 0.000 0.000
N2 0.0158(15) 0.0306(17) 0.0224(19) -0.0008(17) 0.0004(17) 0.0003(13)
N1 0.0286(18) 0.0224(17) 0.021(2) 0.0005(16) 0.0051(16) -0.0024(14)
N5 0.0147(15) 0.0377(19) 0.0260(18) -0.0021(15) 0.0001(13) -0.0022(13)
N3 0.0385(19) 0.0132(15) 0.0321(19) -0.0015(13) 0.0041(15) -0.0032(13)
N4 0.0373(19) 0.0133(15) 0.030(3) 0.0030(13) 0.0026(15) 0.0002(13)
N6 0.0185(16) 0.0333(18) 0.018(2) -0.0025(14) 0.0016(13) -0.0028(13)
O6 0.0161(13) 0.0501(18) 0.0335(17) -0.0095(14) 0.0020(12) -0.0030(12)
O5 0.096(3) 0.0189(15) 0.049(2) 0.0013(15) 0.036(2) -0.0036(16)
F2 0.093(2) 0.0488(17) 0.0251(15) -0.0071(13) -0.0040(17) 0.0045(17)
C5 0.040(2) 0.0190(19) 0.026(2) 0.0055(16) 0.0026(18) -0.0053(16)
C13 0.0216(18) 0.024(2) 0.0217(19) -0.0007(16) 0.0036(15) 0.0026(15)
C14 0.0160(18) 0.029(2) 0.022(2) 0.0021(18) 0.0018(16) -0.0043(16)
C24 0.032(2) 0.026(2) 0.025(2) 0.0075(17) -0.0040(17) -0.0010(16)
C18 0.0183(19) 0.029(2) 0.027(2) 0.0029(16) 0.0026(16) -0.0011(15)
C4 0.0206(19) 0.0225(19) 0.031(2) 0.0015(16) -0.0006(16) -0.0003(14)
C19 0.023(2) 0.026(2) 0.024(2) 0.0026(16) 0.0000(16) -0.0017(16)
C2 0.038(3) 0.025(2) 0.035(3) 0.0052(19) 0.010(2) -0.0027(18)
C22 0.059(3) 0.028(2) 0.0145(19) 0.0032(18) 0.003(2) -0.0013(19)
C1 0.028(2) 0.028(2) 0.026(2) -0.0024(17) 0.0029(18) 0.0012(16)
C7 0.027(2) 0.0206(19) 0.030(2) -0.0015(16) -0.0014(17) 0.0034(15)
C6 0.036(2) 0.019(2) 0.030(2) 0.0015(17) 0.0019(18) -0.0012(16)
C12 0.028(2) 0.030(2) 0.033(2) -0.0051(18) -0.0047(18) 0.0036(17)
C20 0.027(2) 0.045(3) 0.033(2) -0.006(2) 0.0029(18) 0.0026(18)
C3 0.032(2) 0.0217(19) 0.031(3) 0.0061(16) 0.0014(18) -0.0036(16)
C23 0.050(3) 0.031(2) 0.021(2) 0.0082(17) -0.0128(18) -0.0039(19)
C21 0.037(2) 0.045(3) 0.041(3) -0.007(2) 0.008(2) 0.002(2)
C10 0.053(3) 0.056(3) 0.020(2) -0.002(2) -0.001(2) 0.009(2)
C8 0.051(3) 0.031(2) 0.037(3) -0.0043(19) 0.007(2) -0.014(2)
O3 0.039(3) 0.036(3) 0.0158(16) 0.000 0.000 0.008(3)
O4 0.035(3) 0.032(3) 0.0234(17) 0.000 0.000 0.010(3)
O2 0.0289(15) 0.0229(14) 0.0466(19) -0.0079(13) -0.0113(13) 0.0000(11)
O1 0.047(2) 0.049(2) 0.084(3) -0.025(2) 0.023(2) 0.0025(16)
C11 0.033(2) 0.045(3) 0.027(2) -0.015(2) -0.0122(19) 0.0091(19)
C15 0.021(2) 0.052(3) 0.031(3) -0.010(2) 0.0002(16) 0.0085(19)
C16 0.034(2) 0.063(3) 0.032(2) -0.015(2) 0.003(2) 0.013(2)
C17 0.027(2) 0.049(3) 0.019(2) -0.0069(18) -0.0029(16) 0.0043(18)
C9 0.065(3) 0.036(3) 0.053(4) -0.004(2) 0.018(3) -0.018(2)
F1 0.087(2) 0.075(2) 0.0356(17) -0.0010(16) 0.0182(17) -0.0027(18)
O7 0.0257(14) 0.0290(14) 0.0277(14) 0.0081(13) 0.0038(12) 0.0029(11)
S1 0.0142(5) 0.0142(5) 0.0371(11) 0.000 0.000 0.000

loop_
_atom_type_symbol
_atom_type_description
_atom_type_scat_dispersion_real
_atom_type_scat_dispersion_imag
_atom_type_scat_source
C C 0.0033 0.0016 'International Tables Vol C Tables 4.2.6.8 and 6.1.1.4'
H H 0.0000 0.0000 'International Tables Vol C Tables 4.2.6.8 and 6.1.1.4'
N N 0.0061 0.0033 'International Tables Vol C Tables 4.2.6.8 and 6.1.1.4'
O O 0.0106 0.0060 'International Tables Vol C Tables 4.2.6.8 and 6.1.1.4'
F F 0.0171 0.0103 'International Tables Vol C Tables 4.2.6.8 and 6.1.1.4'
S S 0.1246 0.1234 'International Tables Vol C Tables 4.2.6.8 and 6.1.1.4'
Cd Cd -0.8075 1.2024 'International Tables Vol C Tables 4.2.6.8 and 6.1.1.4'

loop_
_geom_angle_atom_site_label_1
_geom_angle_atom_site_label_2
_geom_angle_atom_site_label_3
_geom_angle
_geom_angle_site_symmetry_1
_geom_angle_site_symmetry_3
O4 Cd1 O3 180.0 . .
O4 Cd1 N1 87.10(11) . 2_655
O3 Cd1 N1 92.90(11) . 2_655
O4 Cd1 N1 87.10(11) . .
O3 Cd1 N1 92.90(11) . .
N1 Cd1 N1 174.2(2) 2_655 .
O4 Cd1 N2 88.96(12) . .
O3 Cd1 N2 91.04(12) . .
N1 Cd1 N2 92.20(12) 2_655 .
N1 Cd1 N2 87.69(12) . .
O4 Cd1 N2 88.96(12) . 2_655
O3 Cd1 N2 91.04(12) . 2_655
N1 Cd1 N2 87.69(12) 2_655 2_655
N1 Cd1 N2 92.20(12) . 2_655
N2 Cd1 N2 177.9(2) . 2_655
O2 S2 O2 108.50(13) 3 2
O2 S2 O2 111.4(3) 3 4
O2 S2 O2 108.50(13) 2 4
O2 S2 O2 108.50(13) 3 .
O2 S2 O2 111.4(3) 2 .
O2 S2 O2 108.51(13) 4 .
C17 N2 C13 118.2(3) . .
C17 N2 Cd1 123.0(3) . .
C13 N2 Cd1 118.7(3) . .
C1 N1 C5 118.6(3) . .
C1 N1 Cd1 122.6(3) . .
C5 N1 Cd1 118.1(3) . .
C18 N5 C14 125.2(3) . .
C6 N3 C4 127.2(3) . .
C6 N4 C7 125.5(3) . .
C18 N6 C19 125.6(3) . .
N1 C5 C4 122.9(4) . .
N2 C13 C14 122.7(4) . .
C13 C14 C15 117.9(4) . .
C13 C14 N5 123.9(4) . .
C15 C14 N5 118.1(3) . .
C23 C24 C19 120.8(4) . .
O6 C18 N6 123.3(4) . .
O6 C18 N5 123.1(4) . .
N6 C18 N5 113.6(3) . .
N3 C4 C3 119.0(3) . .
N3 C4 C5 124.8(4) . .
C3 C4 C5 116.2(4) . .
C20 C19 C24 119.1(4) . .
C20 C19 N6 122.9(4) . .
C24 C19 N6 117.8(4) . .
C1 C2 C3 119.8(4) . .
F2 C22 C23 119.4(4) . .
F2 C22 C21 118.4(4) . .
C23 C22 C21 122.2(4) . .
N1 C1 C2 121.9(4) . .
C8 C7 C12 119.0(4) . .
C8 C7 N4 122.6(4) . .
C12 C7 N4 118.3(4) . .
O5 C6 N4 124.1(4) . .
O5 C6 N3 121.9(4) . .
N4 C6 N3 114.0(3) . .
C11 C12 C7 121.2(4) . .
C21 C20 C19 120.0(4) . .
C2 C3 C4 120.4(4) . .
C22 C23 C24 118.6(4) . .
C20 C21 C22 119.2(4) . .
F1 C10 C11 118.9(5) . .
F1 C10 C9 119.2(5) . .
C11 C10 C9 121.9(5) . .
C9 C8 C7 120.1(4) . .
C10 C11 C12 118.4(4) . .
C16 C15 C14 119.5(4) . .
C15 C16 C17 119.3(4) . .
N2 C17 C16 122.3(4) . .
C8 C9 C10 119.4(5) . .
O1 S1 O1 106.68(18) . 4_656
O1 S1 O1 106.67(18) . 3_566
O1 S1 O1 115.2(4) 4_656 3_566
O1 S1 O1 115.2(4) . 2_665
O1 S1 O1 106.67(18) 4_656 2_665
O1 S1 O1 106.67(18) 3_566 2_665

loop_
_geom_bond_atom_site_label_1
_geom_bond_atom_site_label_2
_geom_bond_distance
_geom_bond_site_symmetry_2
Cd1 O4 2.269(3) .
Cd1 O3 2.270(3) .
Cd1 N1 2.339(3) 2_655
Cd1 N1 2.339(3) .
Cd1 N2 2.381(3) .
Cd1 N2 2.381(3) 2_655
S2 O2 1.468(3) 3
S2 O2 1.468(3) 2
S2 O2 1.468(3) 4
S2 O2 1.468(3) .
N2 C17 1.326(6) .
N2 C13 1.344(6) .
N1 C1 1.333(6) .
N1 C5 1.349(6) .
N5 C18 1.372(5) .
N5 C14 1.409(5) .
N3 C6 1.365(5) .
N3 C4 1.389(5) .
N4 C6 1.345(5) .
N4 C7 1.412(5) .
N6 C18 1.355(5) .
N6 C19 1.411(5) .
O6 C18 1.223(4) .
O5 C6 1.222(5) .
F2 C22 1.351(5) .
C5 C4 1.392(5) .
C13 C14 1.382(5) .
C14 C15 1.379(6) .
C24 C23 1.395(6) .
C24 C19 1.393(6) .
C4 C3 1.387(6) .
C19 C20 1.391(6) .
C2 C1 1.356(6) .
C2 C3 1.368(6) .
C22 C23 1.353(6) .
C22 C21 1.386(7) .
C7 C8 1.386(6) .
C7 C12 1.386(6) .
C12 C11 1.383(6) .
C20 C21 1.382(7) .
C10 F1 1.357(6) .
C10 C11 1.363(7) .
C10 C9 1.379(7) .
C8 C9 1.379(7) .
O1 S1 1.443(3) .
C15 C16 1.361(6) .
C16 C17 1.379(6) .
S1 O1 1.443(3) 4_656
S1 O1 1.443(3) 3_566
S1 O1 1.443(3) 2_665
